data_7040888
loop_
_publ_author_name
'Wang, Lin'
'Sun, Hongjian'
'Li, Xiaoyan'
'Fuhr, Olaf'
'Fenske, Dieter'

_publ_section_title
;
 The selective activation of a C-F bond with an auxiliary strong Lewis
 acid: a method to change the activation preference of C-F and C-H bonds.
;
_journal_issue 45
_journal_name_full 'Dalton transactions (Cambridge, England : 2003)'
_journal_page_first 18133
_journal_page_last 18141
_journal_paper_doi 10.1039/c6dt03235d
_journal_volume 45
_journal_year 2016
_chemical_formula_sum 'C26 H44 F Fe I N P3'
_chemical_formula_weight 665.28
_chemical_name_systematic
; 
 ? 
;
_space_group_IT_number 14
_symmetry_cell_setting monoclinic
_symmetry_space_group_name_Hall '-P 2ybc'
_symmetry_space_group_name_H-M 'P 1 21/c 1'
_atom_sites_solution_hydrogens geom
_atom_sites_solution_primary direct
_atom_sites_solution_secondary difmap
_audit_creation_method SHELXL-97
_audit_update_record
;
2016-09-05 deposited with the CCDC.
2016-10-13 downloaded from the CCDC.
;
_cell_angle_alpha 90.00
_cell_angle_beta 118.742(5)
_cell_angle_gamma 90.00
_cell_formula_units_Z 4
_cell_length_a 15.6776(12)
_cell_length_b 13.1670(11)
_cell_length_c 16.6228(17)
_cell_measurement_reflns_used 4583
_cell_measurement_temperature 296(2)
_cell_measurement_theta_max 20.23
_cell_measurement_theta_min 2.80
_cell_volume 3008.6(5)
_computing_cell_refinement 'Bruker SMART'
_computing_data_collection 'Bruker SMART'
_computing_data_reduction 'Bruker SAINT'
_computing_molecular_graphics 'Bruker SHELXTL'
_computing_publication_material 'Bruker SHELXTL'
_computing_structure_refinement 'Bruker SHELXTL'
_computing_structure_solution 'Bruker SHELXTL'
_diffrn_ambient_temperature 296(2)
_diffrn_measured_fraction_theta_full 0.993
_diffrn_measured_fraction_theta_max 0.993
_diffrn_measurement_device_type 'CCD area detector'
_diffrn_measurement_method 'phi and omega scans'
_diffrn_radiation_monochromator graphite
_diffrn_radiation_source 'sealed tube'
_diffrn_radiation_type MoK\a
_diffrn_radiation_wavelength 0.71073
_diffrn_reflns_av_R_equivalents 0.0858
_diffrn_reflns_av_unetI/netI 0.0588
_diffrn_reflns_limit_h_max 20
_diffrn_reflns_limit_h_min -20
_diffrn_reflns_limit_k_max 17
_diffrn_reflns_limit_k_min -16
_diffrn_reflns_limit_l_max 21
_diffrn_reflns_limit_l_min -21
_diffrn_reflns_number 42857
_diffrn_reflns_theta_full 28.03
_diffrn_reflns_theta_max 28.03
_diffrn_reflns_theta_min 2.90
_exptl_absorpt_coefficient_mu 1.708
_exptl_absorpt_correction_T_max 0.7485
_exptl_absorpt_correction_T_min 0.7050
_exptl_absorpt_correction_type multi-scan
_exptl_absorpt_process_details SADABS
_exptl_crystal_colour red
_exptl_crystal_density_diffrn 1.469
_exptl_crystal_density_method 'not measured'
_exptl_crystal_description rod
_exptl_crystal_F_000 1360
_exptl_crystal_size_max 0.22
_exptl_crystal_size_mid 0.20
_exptl_crystal_size_min 0.18
_refine_diff_density_max 1.609
_refine_diff_density_min -1.583
_refine_diff_density_rms 0.123
_refine_ls_extinction_method none
_refine_ls_goodness_of_fit_ref 1.084
_refine_ls_hydrogen_treatment mixed
_refine_ls_matrix_type full
_refine_ls_number_parameters 314
_refine_ls_number_reflns 7226
_refine_ls_number_restraints 19
_refine_ls_restrained_S_all 1.138
_refine_ls_R_factor_all 0.0957
_refine_ls_R_factor_gt 0.0624
_refine_ls_shift/su_max 0.000
_refine_ls_shift/su_mean 0.000
_refine_ls_structure_factor_coef Fsqd
_refine_ls_weighting_details 'calc w=1/[\s^2^(Fo^2^)+(0.0802P)^2^+4.3204P] where P=(Fo^2^+2Fc^2^)/3'
_refine_ls_weighting_scheme calc
_refine_ls_wR_factor_gt 0.1558
_refine_ls_wR_factor_ref 0.1778
_reflns_number_gt 4886
_reflns_number_total 7226
_reflns_threshold_expression >2sigma(I)
_cod_data_source_file c6dt03235d2.cif
_cod_data_source_block complex12
_cod_depositor_comments
;
The following automatic conversions were performed:

'_symmetry_cell_setting' value 'Monoclinic' changed to 'monoclinic'
according to
/usr/data/users/saulius/crontab/automatic-downloads/rss-feeds/RSC/lib/dictionaries/cif_core.dic
dictionary named 'cif_core.dic' version 2.4.2 from 2011-04-26.

Automatic conversion script
Id: cif_fix_values 4268 2015-11-12 08:31:59Z antanas 

 Adding full bibliography for 7040888--7040890.cif.
;
_cod_original_sg_symbol_H-M 'P2(1)/c  '
_cod_database_code 7040888

loop_
_symmetry_equiv_pos_as_xyz
'x, y, z'
'-x, y+1/2, -z+1/2'
'-x, -y, -z'
'x, -y-1/2, z-1/2'

loop_
_atom_site_label
_atom_site_type_symbol
_atom_site_fract_x
_atom_site_fract_y
_atom_site_fract_z
_atom_site_U_iso_or_equiv
_atom_site_adp_type
_atom_site_occupancy
_atom_site_symmetry_multiplicity
_atom_site_calc_flag
_atom_site_refinement_flags
C13 C 0.0661(4) 0.7169(4) -0.0151(4) 0.0405(13) Uani 1 1 d .
P1 P 0.29823(12) 0.60652(12) 0.08083(11) 0.0447(4) Uani 1 1 d .
I1 I 0.35133(3) 0.84522(3) 0.02146(3) 0.05088(16) Uani 1 1 d .
Fe1 Fe 0.26178(6) 0.76206(6) 0.11314(5) 0.0361(2) Uani 1 1 d .
P2 P 0.39218(12) 0.76228(13) 0.25393(11) 0.0452(4) Uani 1 1 d .
P3 P 0.21652(12) 0.92148(13) 0.12602(12) 0.0468(4) Uani 1 1 d .
N1 N 0.1463(4) 0.7578(4) -0.0052(3) 0.0415(11) Uani 1 1 d .
C6 C 0.1821(5) 0.6669(5) 0.2322(4) 0.0468(14) Uani 1 1 d .
H6 H 0.2395 0.6833 0.2848 0.056 Uiso 1 1 calc R
C7 C -0.0221(4) 0.7154(5) -0.1059(4) 0.0416(13) Uani 1 1 d .
C11 C -0.1958(4) 0.7297(5) -0.2045(4) 0.0462(14) Uani 1 1 d .
H11 H -0.2572 0.7393 -0.2100 0.055 Uiso 1 1 calc R
C1 C 0.1701(4) 0.6997(4) 0.1474(4) 0.0406(12) Uani 1 1 d .
C12 C -0.1152(4) 0.7284(5) -0.1175(4) 0.0458(14) Uani 1 1 d .
H12 H -0.1237 0.7363 -0.0662 0.055 Uiso 1 1 calc R
C5 C 0.1135(5) 0.6117(6) 0.2413(5) 0.0601(18) Uani 1 1 d .
H5 H 0.1257 0.5907 0.2993 0.072 Uiso 1 1 calc R
C10 C -0.1878(4) 0.7173(5) -0.2831(4) 0.0436(13) Uani 1 1 d .
C9 C -0.0943(5) 0.7036(6) -0.2715(5) 0.0565(17) Uani 1 1 d .
H9 H -0.0860 0.6955 -0.3229 0.068 Uiso 1 1 calc R
C8 C -0.0138(5) 0.7018(6) -0.1851(4) 0.0511(15) Uani 1 1 d .
H8 H 0.0474 0.6913 -0.1797 0.061 Uiso 1 1 calc R
C4 C 0.0266(5) 0.5869(6) 0.1661(5) 0.0615(19) Uani 1 1 d .
H4 H -0.0205 0.5488 0.1712 0.074 Uiso 1 1 calc R
C2 C 0.0772(4) 0.6780(4) 0.0713(4) 0.0412(13) Uani 1 1 d .
C14 C -0.2782(5) 0.7170(5) -0.3773(4) 0.0519(16) Uani 1 1 d .
C15 C -0.3417(6) 0.8092(7) -0.3880(5) 0.077(2) Uani 1 1 d .
H15A H -0.3701 0.8020 -0.3484 0.115 Uiso 1 1 calc R
H15B H -0.3924 0.8140 -0.4506 0.115 Uiso 1 1 calc R
H15C H -0.3026 0.8696 -0.3719 0.115 Uiso 1 1 calc R
C16 C -0.3369(7) 0.6206(7) -0.3868(6) 0.093(3) Uani 1 1 d .
H16A H -0.3010 0.5624 -0.3885 0.139 Uiso 1 1 calc R
H16B H -0.3979 0.6239 -0.4424 0.139 Uiso 1 1 calc R
H16C H -0.3487 0.6152 -0.3353 0.139 Uiso 1 1 calc R
C18 C 0.2720(6) 0.4948(6) 0.1318(6) 0.066(2) Uani 1 1 d .
H18A H 0.2066 0.4990 0.1220 0.099 Uiso 1 1 calc R
H18B H 0.3165 0.4931 0.1965 0.099 Uiso 1 1 calc R
H18C H 0.2794 0.4342 0.1037 0.099 Uiso 1 1 calc R
C23 C 0.3907(6) 0.8388(6) 0.3458(5) 0.065(2) Uani 1 1 d .
H23A H 0.4496 0.8273 0.4021 0.098 Uiso 1 1 calc R
H23B H 0.3359 0.8196 0.3533 0.098 Uiso 1 1 calc R
H23C H 0.3858 0.9095 0.3299 0.098 Uiso 1 1 calc R
C24 C 0.3067(6) 1.0247(5) 0.1685(6) 0.066(2) Uani 1 1 d .
H24A H 0.3414 1.0258 0.1342 0.099 Uiso 1 1 calc R
H24B H 0.3516 1.0138 0.2322 0.099 Uiso 1 1 calc R
H24C H 0.2740 1.0885 0.1613 0.099 Uiso 1 1 calc R
C26 C 0.1281(5) 0.9775(6) 0.0180(5) 0.067(2) Uani 1 1 d .
H26A H 0.0686 0.9395 -0.0065 0.100 Uiso 1 1 calc R
H26B H 0.1530 0.9760 -0.0246 0.100 Uiso 1 1 calc R
H26C H 0.1160 1.0465 0.0281 0.100 Uiso 1 1 calc R
C22 C 0.5066(5) 0.8087(7) 0.2624(5) 0.069(2) Uani 1 1 d .
H22A H 0.4978 0.8769 0.2393 0.103 Uiso 1 1 calc R
H22B H 0.5253 0.7657 0.2269 0.103 Uiso 1 1 calc R
H22C H 0.5565 0.8078 0.3254 0.103 Uiso 1 1 calc R
C25 C 0.1527(6) 0.9418(7) 0.1917(6) 0.075(2) Uani 1 1 d .
H25A H 0.1384 1.0127 0.1913 0.113 Uiso 1 1 calc R
H25B H 0.1929 0.9196 0.2537 0.113 Uiso 1 1 calc R
H25C H 0.0932 0.9037 0.1646 0.113 Uiso 1 1 calc R
C21 C 0.4361(6) 0.6434(6) 0.3181(5) 0.070(2) Uani 1 1 d .
H21A H 0.4585 0.5991 0.2863 0.105 Uiso 1 1 calc R
H21B H 0.3841 0.6111 0.3234 0.105 Uiso 1 1 calc R
H21C H 0.4887 0.6576 0.3782 0.105 Uiso 1 1 calc R
C20 C 0.4214(5) 0.5779(6) 0.0995(6) 0.0653(19) Uani 1 1 d .
H20A H 0.4208 0.5143 0.0710 0.098 Uiso 1 1 calc R
H20B H 0.4656 0.5737 0.1642 0.098 Uiso 1 1 calc R
H20C H 0.4422 0.6308 0.0731 0.098 Uiso 1 1 calc R
C19 C 0.2282(6) 0.5719(6) -0.0402(5) 0.066(2) Uani 1 1 d .
H19A H 0.2467 0.5050 -0.0492 0.099 Uiso 1 1 calc R
H19B H 0.2410 0.6197 -0.0766 0.099 Uiso 1 1 calc R
H19C H 0.1601 0.5726 -0.0584 0.099 Uiso 1 1 calc R
C17 C -0.2518(7) 0.7234(10) -0.4550(5) 0.098(3) Uani 1 1 d .
H17A H -0.2189 0.7863 -0.4505 0.147 Uiso 1 1 calc R
H17B H -0.3101 0.7200 -0.5131 0.147 Uiso 1 1 calc R
H17C H -0.2099 0.6677 -0.4499 0.147 Uiso 1 1 calc R
H1 H 0.146(6) 0.780(7) -0.062(6) 0.09(3) Uiso 1 1 d .
C3 C 0.0140(8) 0.6200(8) 0.0865(8) 0.090(2) Uani 1 1 d U
F1 F -0.0606(9) 0.5891(10) 0.0235(8) 0.222(4) Uani 1 1 d U

loop_
_atom_site_aniso_label
_atom_site_aniso_U_11
_atom_site_aniso_U_22
_atom_site_aniso_U_33
_atom_site_aniso_U_23
_atom_site_aniso_U_13
_atom_site_aniso_U_12
C13 0.039(3) 0.044(3) 0.035(3) -0.002(2) 0.015(3) -0.004(2)
P1 0.0422(9) 0.0441(9) 0.0438(9) -0.0014(7) 0.0173(7) -0.0008(7)
I1 0.0497(3) 0.0617(3) 0.0453(3) 0.00234(19) 0.0260(2) -0.00590(19)
Fe1 0.0317(4) 0.0438(5) 0.0289(4) -0.0008(3) 0.0116(3) -0.0032(3)
P2 0.0367(8) 0.0592(10) 0.0316(8) 0.0001(7) 0.0101(7) -0.0055(7)
P3 0.0445(9) 0.0480(9) 0.0450(9) -0.0048(7) 0.0191(8) 0.0008(7)
N1 0.036(3) 0.051(3) 0.033(3) 0.000(2) 0.012(2) -0.003(2)
C6 0.038(3) 0.061(4) 0.038(3) 0.000(3) 0.016(3) -0.004(3)
C7 0.032(3) 0.052(3) 0.030(3) -0.003(2) 0.007(2) -0.002(2)
C11 0.038(3) 0.058(4) 0.041(3) -0.003(3) 0.017(3) 0.006(3)
C1 0.039(3) 0.043(3) 0.037(3) -0.002(2) 0.017(3) -0.004(2)
C12 0.041(3) 0.060(4) 0.033(3) -0.005(3) 0.016(3) 0.001(3)
C5 0.063(5) 0.075(5) 0.044(4) 0.013(3) 0.027(4) -0.005(4)
C10 0.038(3) 0.048(3) 0.034(3) 0.002(2) 0.009(3) 0.002(3)
C9 0.047(4) 0.084(5) 0.035(3) -0.001(3) 0.018(3) 0.000(3)
C8 0.034(3) 0.073(4) 0.042(4) -0.007(3) 0.015(3) -0.004(3)
C4 0.056(4) 0.079(5) 0.054(4) 0.010(4) 0.030(4) -0.014(4)
C2 0.036(3) 0.042(3) 0.041(3) 0.000(2) 0.015(3) 0.001(2)
C14 0.044(4) 0.062(4) 0.036(3) -0.002(3) 0.008(3) -0.002(3)
C15 0.062(5) 0.092(6) 0.050(4) 0.010(4) 0.006(4) 0.021(4)
C16 0.074(6) 0.088(6) 0.063(5) -0.005(5) -0.010(4) -0.020(5)
C18 0.064(5) 0.052(4) 0.083(6) 0.001(4) 0.036(4) 0.001(3)
C23 0.064(5) 0.089(6) 0.031(3) -0.009(3) 0.014(3) -0.015(4)
C24 0.067(5) 0.050(4) 0.078(5) -0.010(4) 0.032(4) -0.006(4)
C26 0.059(4) 0.055(4) 0.072(5) 0.012(4) 0.021(4) 0.018(3)
C22 0.040(4) 0.099(6) 0.053(4) 0.002(4) 0.011(3) -0.019(4)
C25 0.078(6) 0.082(6) 0.081(6) -0.011(4) 0.050(5) 0.004(4)
C21 0.060(5) 0.080(5) 0.049(4) 0.010(4) 0.009(4) 0.006(4)
C20 0.054(4) 0.067(5) 0.074(5) -0.002(4) 0.030(4) 0.011(4)
C19 0.070(5) 0.064(4) 0.052(4) -0.018(3) 0.021(4) 0.006(4)
C17 0.068(6) 0.178(11) 0.034(4) -0.002(5) 0.013(4) 0.017(6)
C3 0.106(5) 0.084(5) 0.117(5) -0.005(4) 0.083(4) -0.019(4)
F1 0.190(6) 0.221(6) 0.198(6) -0.010(5) 0.048(5) -0.030(5)

loop_
_atom_type_symbol
_atom_type_description
_atom_type_scat_dispersion_real
_atom_type_scat_dispersion_imag
_atom_type_scat_source
C C 0.0033 0.0016 'International Tables Vol C Tables 4.2.6.8 and 6.1.1.4'
H H 0.0000 0.0000 'International Tables Vol C Tables 4.2.6.8 and 6.1.1.4'
N N 0.0061 0.0033 'International Tables Vol C Tables 4.2.6.8 and 6.1.1.4'
F F 0.0171 0.0103 'International Tables Vol C Tables 4.2.6.8 and 6.1.1.4'
P P 0.1023 0.0942 'International Tables Vol C Tables 4.2.6.8 and 6.1.1.4'
Fe Fe 0.3463 0.8444 'International Tables Vol C Tables 4.2.6.8 and 6.1.1.4'
I I -0.4742 1.8119 'International Tables Vol C Tables 4.2.6.8 and 6.1.1.4'

loop_
_geom_angle_atom_site_label_1
_geom_angle_atom_site_label_2
_geom_angle_atom_site_label_3
_geom_angle
N1 C13 C2 111.8(5)
N1 C13 C7 120.4(5)
C2 C13 C7 127.8(5)
C19 P1 C18 99.1(4)
C19 P1 C20 99.3(4)
C18 P1 C20 102.0(4)
C19 P1 Fe1 113.7(2)
C18 P1 Fe1 118.5(3)
C20 P1 Fe1 120.7(3)
N1 Fe1 C1 79.9(2)
N1 Fe1 P2 177.04(16)
C1 Fe1 P2 97.18(18)
N1 Fe1 P3 86.56(16)
C1 Fe1 P3 93.09(18)
P2 Fe1 P3 94.01(7)
N1 Fe1 P1 87.26(16)
C1 Fe1 P1 89.66(18)
P2 Fe1 P1 92.36(7)
P3 Fe1 P1 172.69(7)
N1 Fe1 I1 85.72(16)
C1 Fe1 I1 165.56(18)
P2 Fe1 I1 97.21(5)
P3 Fe1 I1 87.12(5)
P1 Fe1 I1 88.53(5)
C21 P2 C22 99.2(4)
C21 P2 C23 97.8(4)
C22 P2 C23 99.0(4)
C21 P2 Fe1 120.3(3)
C22 P2 Fe1 116.5(3)
C23 P2 Fe1 119.8(3)
C26 P3 C25 98.9(4)
C26 P3 C24 99.2(4)
C25 P3 C24 101.8(4)
C26 P3 Fe1 114.1(3)
C25 P3 Fe1 118.8(3)
C24 P3 Fe1 120.3(3)
C13 N1 Fe1 121.0(4)
C5 C6 C1 123.0(6)
C12 C7 C8 117.0(5)
C12 C7 C13 123.0(5)
C8 C7 C13 120.0(5)
C10 C11 C12 122.2(6)
C6 C1 C2 114.7(5)
C6 C1 Fe1 131.3(5)
C2 C1 Fe1 113.9(4)
C7 C12 C11 121.0(6)
C6 C5 C4 121.0(6)
C11 C10 C9 116.9(6)
C11 C10 C14 120.6(5)
C9 C10 C14 122.5(6)
C8 C9 C10 121.3(6)
C9 C8 C7 121.6(6)
C3 C4 C5 116.2(7)
C3 C2 C1 118.1(7)
C3 C2 C13 128.7(7)
C1 C2 C13 113.1(5)
C15 C14 C10 110.5(6)
C15 C14 C16 108.7(7)
C10 C14 C16 108.9(6)
C15 C14 C17 106.4(7)
C10 C14 C17 111.7(6)
C16 C14 C17 110.5(7)
F1 C3 C4 112.1(10)
F1 C3 C2 121.0(11)
C4 C3 C2 126.8(10)

loop_
_geom_bond_atom_site_label_1
_geom_bond_atom_site_label_2
_geom_bond_distance
C13 N1 1.304(7)
C13 C2 1.453(8)
C13 C7 1.478(8)
P1 C19 1.827(7)
P1 C18 1.840(8)
P1 C20 1.842(7)
P1 Fe1 2.2594(18)
I1 Fe1 2.7478(9)
Fe1 N1 1.930(5)
Fe1 C1 1.962(6)
Fe1 P2 2.2484(18)
Fe1 P3 2.2587(19)
P2 C21 1.832(8)
P2 C22 1.835(7)
P2 C23 1.839(7)
P3 C26 1.815(7)
P3 C25 1.820(8)
P3 C24 1.839(7)
C6 C5 1.365(9)
C6 C1 1.398(8)
C7 C12 1.388(8)
C7 C8 1.396(8)
C11 C10 1.380(8)
C11 C12 1.390(8)
C1 C2 1.425(8)
C5 C4 1.373(10)
C10 C9 1.395(9)
C10 C14 1.525(8)
C9 C8 1.383(9)
C4 C3 1.315(12)
C2 C3 1.367(10)
C14 C15 1.525(10)
C14 C16 1.531(11)
C14 C17 1.536(10)
C3 F1 1.204(13)
